data_2222998
loop_
_publ_author_name
'Reshma, R.'
'Soumya, P. V.'
'Simi, S. M.'
'Thampidas, V. S.'
'Pike, Robert D.'

_publ_section_title
Aqua{6,6'-dimethoxy-2,2'-[ethane-1,2-diylbis(nitrilomethylidyne)]diphenolato}(4-hydroxybenzoato)manganese(III)
_journal_coeditor_code BT5032
_journal_issue 9
_journal_name_full 'Acta Crystallographica Section E'
_journal_page_first m1110
_journal_page_last m1111
_journal_paper_doi 10.1107/S1600536809032553
_journal_volume 65
_journal_year 2009
_chemical_formula_iupac '[Mn (C18 H18 N2 O4) (C7 H5 O3) (H2 O)]'
_chemical_formula_moiety 'C25 H25 Mn N2 O8'
_chemical_formula_sum 'C25 H25 Mn N2 O8'
_chemical_formula_weight 536.41
_chemical_name_systematic
;
Aqua{6,6'-dimethoxy-2,2'-[ethane-1,2-
diylbis(nitrilomethylidyne)]diphenolato}(4-hydroxybenzoato)manganese(III)
;
_space_group_IT_number 14
_symmetry_cell_setting monoclinic
_symmetry_space_group_name_Hall '-P 2ybc'
_symmetry_space_group_name_H-M 'P 1 21/c 1'
_atom_sites_solution_hydrogens geom
_atom_sites_solution_primary direct
_atom_sites_solution_secondary difmap
_audit_creation_method SHELXL-97
_cell_angle_alpha 90.00
_cell_angle_beta 93.280(2)
_cell_angle_gamma 90.00
_cell_formula_units_Z 4
_cell_length_a 8.5988(3)
_cell_length_b 13.5524(5)
_cell_length_c 21.1335(8)
_cell_measurement_reflns_used 305
_cell_measurement_temperature 100(2)
_cell_measurement_theta_max 72.7
_cell_measurement_theta_min 9.7
_cell_volume 2458.74(16)
_computing_cell_refinement 'SAINT-Plus (Bruker, 2004)'
_computing_data_collection 'APEX2 (Bruker, 2004)'
_computing_data_reduction 'SAINT-Plus (Bruker, 2004)'
_computing_molecular_graphics 'ORTEP-3 (Farrugia, 1997) and Mercury (Macrae <i>et al.</i>,  2006)'
_computing_publication_material 'SHELXL97 (Sheldrick, 2008)'
_computing_structure_refinement 'SHELXL97 (Sheldrick, 2008)'
_computing_structure_solution 'SHELXS97 (Sheldrick, 2008)'
_diffrn_ambient_temperature 100(2)
_diffrn_measured_fraction_theta_full 0.973
_diffrn_measured_fraction_theta_max 0.973
_diffrn_measurement_device_type 'Bruker SMART APEXII CCD'
_diffrn_measurement_method '\w and \y'
_diffrn_radiation_monochromator graphite
_diffrn_radiation_source 'fine-focus sealed tube'
_diffrn_radiation_type CuK\a
_diffrn_radiation_wavelength 1.54178
_diffrn_reflns_av_R_equivalents 0.0330
_diffrn_reflns_av_sigmaI/netI 0.0204
_diffrn_reflns_limit_h_max 10
_diffrn_reflns_limit_h_min -10
_diffrn_reflns_limit_k_max 16
_diffrn_reflns_limit_k_min -16
_diffrn_reflns_limit_l_max 23
_diffrn_reflns_limit_l_min -25
_diffrn_reflns_number 26252
_diffrn_reflns_theta_full 67.00
_diffrn_reflns_theta_max 67.00
_diffrn_reflns_theta_min 3.88
_diffrn_standards_number 0
_exptl_absorpt_coefficient_mu 4.822
_exptl_absorpt_correction_T_max 0.3882
_exptl_absorpt_correction_T_min 0.2287
_exptl_absorpt_correction_type numerical
_exptl_absorpt_process_details '(SADABS; Sheldrick, 2004)'
_exptl_crystal_colour red
_exptl_crystal_density_diffrn 1.449
_exptl_crystal_density_method 'not measured'
_exptl_crystal_description block
_exptl_crystal_F_000 1112
_exptl_crystal_size_max 0.43
_exptl_crystal_size_mid 0.38
_exptl_crystal_size_min 0.24
_refine_diff_density_max 0.167
_refine_diff_density_min -0.312
_refine_ls_extinction_method none
_refine_ls_goodness_of_fit_ref 1.039
_refine_ls_hydrogen_treatment constr
_refine_ls_matrix_type full
_refine_ls_number_parameters 329
_refine_ls_number_reflns 4259
_refine_ls_number_restraints 0
_refine_ls_restrained_S_all 1.039
_refine_ls_R_factor_all 0.0348
_refine_ls_R_factor_gt 0.0290
_refine_ls_shift/su_max 0.001
_refine_ls_shift/su_mean 0.000
_refine_ls_structure_factor_coef Fsqd
_refine_ls_weighting_details 'calc w=1/[\s^2^(Fo^2^)+(0.0482P)^2^+0.482P] where P=(Fo^2^+2Fc^2^)/3'
_refine_ls_weighting_scheme calc
_refine_ls_wR_factor_gt 0.0784
_refine_ls_wR_factor_ref 0.0815
_reflns_number_gt 3766
_reflns_number_total 4259
_reflns_threshold_expression I>2\s(I)
_cod_data_source_file bt5032.cif
_cod_data_source_block I
_cod_original_cell_volume 2458.75(16)
_cod_original_sg_symbol_H-M 'P 21/c'
_cod_database_code 2222998
_cod_database_fobs_code 2222998

loop_
_symmetry_equiv_pos_as_xyz
'x, y, z'
'-x, y+1/2, -z+1/2'
'-x, -y, -z'
'x, -y-1/2, z-1/2'

loop_
_atom_site_type_symbol
_atom_site_label
_atom_site_fract_x
_atom_site_fract_y
_atom_site_fract_z
_atom_site_U_iso_or_equiv
_atom_site_adp_type
_atom_site_calc_flag
_atom_site_refinement_flags
_atom_site_occupancy
_atom_site_disorder_assembly
_atom_site_disorder_group
Mn Mn1 0.00260(3) 0.572439(18) 0.395095(12) 0.03435(10) Uani d . 1 . .
O O1 0.16793(14) 0.49020(9) 0.42468(6) 0.0441(3) Uani d . 1 . .
O O2 0.00908(13) 0.65071(8) 0.46877(5) 0.0385(3) Uani d . 1 . .
O O3 -0.17820(15) 0.46814(10) 0.43826(6) 0.0462(3) Uani d . 1 . .
H H1W -0.2082 0.4929 0.4719 0.069 Uiso calc R 1 . .
H H2W -0.1324 0.4183 0.4539 0.069 Uiso d R 1 . .
O O4 0.13396(16) 0.68020(10) 0.34910(7) 0.0579(4) Uani d . 1 . .
O O5 0.2768(2) 0.61403(11) 0.27687(9) 0.0759(5) Uani d . 1 . .
O O6 0.38532(16) 0.39868(11) 0.49052(8) 0.0605(4) Uani d . 1 . .
O O7 0.11387(16) 0.74947(10) 0.56553(6) 0.0552(4) Uani d . 1 . .
O O8 0.56714(18) 1.04617(10) 0.31546(7) 0.0569(4) Uani d . 1 . .
H H8 0.6043 1.0592 0.2805 0.085 Uiso calc R 1 . .
N N1 -0.03465(18) 0.49221(11) 0.31755(7) 0.0437(4) Uani d . 1 . .
N N2 -0.18769(17) 0.64264(11) 0.36080(7) 0.0404(3) Uani d . 1 . .
C C1 0.2130(2) 0.40534(13) 0.40135(9) 0.0434(4) Uani d . 1 . .
C C2 0.3325(2) 0.35296(14) 0.43583(10) 0.0504(5) Uani d . 1 . .
C C3 0.3854(3) 0.26389(16) 0.41349(13) 0.0669(7) Uani d . 1 . .
H H3A 0.4667 0.2299 0.4367 0.080 Uiso calc R 1 . .
C C4 0.3210(3) 0.22341(17) 0.35735(13) 0.0716(7) Uani d . 1 . .
H H4 0.3571 0.1617 0.3428 0.086 Uiso calc R 1 . .
C C5 0.2069(3) 0.27213(16) 0.32360(12) 0.0648(6) Uani d . 1 . .
H H5 0.1640 0.2442 0.2852 0.078 Uiso calc R 1 . .
C C6 0.1502(2) 0.36359(14) 0.34428(9) 0.0486(5) Uani d . 1 . .
C C7 0.0319(3) 0.41113(14) 0.30509(9) 0.0503(5) Uani d . 1 . .
H H7 0.0001 0.3795 0.2664 0.060 Uiso calc R 1 . .
C C8 -0.1493(3) 0.53742(16) 0.27184(9) 0.0567(5) Uani d . 1 . .
H H8A -0.1983 0.4862 0.2439 0.068 Uiso calc R 1 . .
H H8B -0.0976 0.5861 0.2451 0.068 Uiso calc R 1 . .
C C9 -0.2707(2) 0.58766(16) 0.30925(9) 0.0528(5) Uani d . 1 . .
H H9A -0.3339 0.6332 0.2817 0.063 Uiso calc R 1 . .
H H9B -0.3410 0.5381 0.3268 0.063 Uiso calc R 1 . .
C C10 -0.2353(2) 0.72627(14) 0.37993(9) 0.0438(4) Uani d . 1 . .
H H10 -0.3219 0.7552 0.3569 0.053 Uiso calc R 1 . .
C C11 -0.1684(2) 0.77993(13) 0.43343(9) 0.0418(4) Uani d . 1 . .
C C12 -0.2294(3) 0.87431(15) 0.44637(11) 0.0568(5) Uani d . 1 . .
H H12 -0.3083 0.9018 0.4184 0.068 Uiso calc R 1 . .
C C13 -0.1765(3) 0.92618(15) 0.49826(12) 0.0620(6) Uani d . 1 . .
H H13 -0.2186 0.9895 0.5063 0.074 Uiso calc R 1 . .
C C14 -0.0609(3) 0.88696(15) 0.53968(10) 0.0554(5) Uani d . 1 . .
H H14 -0.0246 0.9235 0.5759 0.067 Uiso calc R 1 . .
C C15 0.0010(2) 0.79578(13) 0.52835(9) 0.0431(4) Uani d . 1 . .
C C16 -0.05175(19) 0.73910(12) 0.47489(8) 0.0363(4) Uani d . 1 . .
C C17 0.5190(2) 0.35790(19) 0.52483(14) 0.0759(8) Uani d . 1 . .
H H17A 0.4945 0.2914 0.5395 0.114 Uiso calc R 1 . .
H H17B 0.5477 0.3999 0.5614 0.114 Uiso calc R 1 . .
H H17C 0.6063 0.3546 0.4970 0.114 Uiso calc R 1 . .
C C18 0.1804(3) 0.8014(2) 0.61902(12) 0.0785(7) Uani d . 1 . .
H H18A 0.2285 0.8625 0.6049 0.118 Uiso calc R 1 . .
H H18B 0.2598 0.7601 0.6411 0.118 Uiso calc R 1 . .
H H18C 0.0988 0.8173 0.6479 0.118 Uiso calc R 1 . .
C C19 0.2422(2) 0.68274(13) 0.31186(9) 0.0416(4) Uani d . 1 . .
C C20 0.33056(19) 0.77892(12) 0.31102(8) 0.0363(4) Uani d . 1 . .
C C21 0.3153(2) 0.84743(13) 0.35946(8) 0.0418(4) Uani d . 1 . .
H H21 0.2480 0.8334 0.3924 0.050 Uiso calc R 1 . .
C C22 0.3962(2) 0.93532(14) 0.36026(9) 0.0443(4) Uani d . 1 . .
H H22 0.3863 0.9805 0.3942 0.053 Uiso calc R 1 . .
C C23 0.4923(2) 0.95794(13) 0.31152(9) 0.0404(4) Uani d . 1 . .
C C24 0.5079(2) 0.89109(13) 0.26270(8) 0.0408(4) Uani d . 1 . .
H H24 0.5728 0.9061 0.2291 0.049 Uiso calc R 1 . .
C C25 0.4281(2) 0.80217(13) 0.26320(8) 0.0392(4) Uani d . 1 . .
H H25 0.4407 0.7561 0.2300 0.047 Uiso calc R 1 . .

loop_
_atom_site_aniso_label
_atom_site_aniso_U_11
_atom_site_aniso_U_22
_atom_site_aniso_U_33
_atom_site_aniso_U_12
_atom_site_aniso_U_13
_atom_site_aniso_U_23
Mn1 0.03304(16) 0.03382(16) 0.03536(16) -0.00183(11) -0.00532(11) -0.00038(11)
O1 0.0386(7) 0.0387(7) 0.0539(7) 0.0051(5) -0.0062(6) -0.0046(6)
O2 0.0397(6) 0.0372(6) 0.0374(6) 0.0035(5) -0.0080(5) -0.0011(5)
O3 0.0461(7) 0.0452(7) 0.0467(7) -0.0033(6) -0.0027(6) 0.0103(6)
O4 0.0593(9) 0.0451(7) 0.0719(9) -0.0112(6) 0.0266(7) -0.0016(7)
O5 0.0862(12) 0.0505(9) 0.0951(12) -0.0120(8) 0.0399(10) -0.0203(9)
O6 0.0405(8) 0.0569(8) 0.0830(11) 0.0106(6) -0.0075(7) 0.0137(8)
O7 0.0569(8) 0.0565(8) 0.0497(7) -0.0026(7) -0.0175(6) -0.0100(6)
O8 0.0603(9) 0.0460(7) 0.0651(9) -0.0143(7) 0.0111(7) -0.0042(7)
N1 0.0502(9) 0.0412(8) 0.0392(8) -0.0086(7) -0.0021(7) -0.0021(7)
N2 0.0379(8) 0.0449(9) 0.0371(7) -0.0047(6) -0.0085(6) 0.0066(6)
C1 0.0378(9) 0.0355(9) 0.0581(11) 0.0001(7) 0.0132(8) 0.0047(8)
C2 0.0412(10) 0.0435(10) 0.0679(13) 0.0014(8) 0.0146(9) 0.0104(9)
C3 0.0585(13) 0.0509(12) 0.0944(18) 0.0176(10) 0.0311(13) 0.0254(13)
C4 0.0944(18) 0.0417(12) 0.0826(17) 0.0110(12) 0.0400(15) 0.0024(12)
C5 0.0864(17) 0.0414(11) 0.0694(14) -0.0010(11) 0.0304(13) -0.0017(10)
C6 0.0570(12) 0.0366(9) 0.0541(11) -0.0043(8) 0.0186(9) -0.0033(8)
C7 0.0621(13) 0.0444(11) 0.0449(10) -0.0118(9) 0.0073(9) -0.0065(8)
C8 0.0667(14) 0.0609(12) 0.0401(10) -0.0046(11) -0.0168(10) -0.0015(9)
C9 0.0493(12) 0.0608(12) 0.0458(10) -0.0047(9) -0.0201(9) 0.0019(9)
C10 0.0368(9) 0.0456(10) 0.0481(10) 0.0038(8) -0.0059(8) 0.0119(8)
C11 0.0382(9) 0.0382(9) 0.0487(10) 0.0010(7) -0.0006(8) 0.0060(8)
C12 0.0538(12) 0.0460(11) 0.0704(14) 0.0108(9) 0.0013(10) 0.0096(10)
C13 0.0704(15) 0.0392(11) 0.0774(15) 0.0079(10) 0.0126(12) -0.0028(10)
C14 0.0654(13) 0.0431(11) 0.0581(12) -0.0072(10) 0.0063(10) -0.0081(10)
C15 0.0423(10) 0.0422(10) 0.0448(10) -0.0070(8) 0.0008(8) -0.0009(8)
C16 0.0333(8) 0.0353(9) 0.0404(9) -0.0037(7) 0.0031(7) 0.0027(7)
C17 0.0381(12) 0.0765(16) 0.112(2) 0.0059(10) -0.0078(12) 0.0371(15)
C18 0.0805(17) 0.0893(18) 0.0625(14) -0.0134(14) -0.0233(13) -0.0233(13)
C19 0.0412(10) 0.0394(9) 0.0440(10) 0.0015(8) 0.0007(8) 0.0025(8)
C20 0.0319(8) 0.0391(9) 0.0374(9) 0.0023(7) -0.0010(7) 0.0045(7)
C21 0.0402(10) 0.0481(10) 0.0374(9) -0.0012(8) 0.0049(7) 0.0027(8)
C22 0.0486(11) 0.0456(10) 0.0387(9) -0.0015(8) 0.0012(8) -0.0048(8)
C23 0.0354(9) 0.0396(9) 0.0455(10) -0.0014(7) -0.0028(8) 0.0044(8)
C24 0.0346(9) 0.0463(10) 0.0420(9) 0.0024(8) 0.0055(7) 0.0066(8)
C25 0.0383(9) 0.0406(9) 0.0386(9) 0.0033(7) 0.0031(7) -0.0004(7)

loop_
_atom_type_symbol
_atom_type_description
_atom_type_scat_dispersion_real
_atom_type_scat_dispersion_imag
_atom_type_scat_source
C C 0.0181 0.0091 'International Tables Vol C Tables 4.2.6.8 and 6.1.1.4'
H H 0.0000 0.0000 'International Tables Vol C Tables 4.2.6.8 and 6.1.1.4'
N N 0.0311 0.0180 'International Tables Vol C Tables 4.2.6.8 and 6.1.1.4'
O O 0.0492 0.0322 'International Tables Vol C Tables 4.2.6.8 and 6.1.1.4'
Mn Mn -0.5299 2.8052 'International Tables Vol C Tables 4.2.6.8 and 6.1.1.4'

loop_
_geom_angle_atom_site_label_1
_geom_angle_atom_site_label_2
_geom_angle_atom_site_label_3
_geom_angle_site_symmetry_1
_geom_angle_site_symmetry_3
_geom_angle
_geom_angle_publ_flag
O2 Mn1 O1 . . 94.17(5) .
O2 Mn1 N1 . . 172.37(6) .
O1 Mn1 N1 . . 91.90(6) .
O2 Mn1 N2 . . 90.95(6) .
O1 Mn1 N2 . . 172.26(6) .
N1 Mn1 N2 . . 82.56(6) .
O2 Mn1 O4 . . 89.99(5) .
O1 Mn1 O4 . . 98.52(6) .
N1 Mn1 O4 . . 93.68(6) .
N2 Mn1 O4 . . 87.26(6) .
O2 Mn1 O3 . . 90.40(5) .
O1 Mn1 O3 . . 91.09(5) .
N1 Mn1 O3 . . 84.87(6) .
N2 Mn1 O3 . . 83.08(5) .
O4 Mn1 O3 . . 170.33(5) .
C1 O1 Mn1 . . 128.61(12) ?
C16 O2 Mn1 . . 126.94(10) ?
Mn1 O3 H1W . . 109.5 ?
Mn1 O3 H2W . . 109.5 ?
H1W O3 H2W . . 98.5 ?
C19 O4 Mn1 . . 137.94(13) ?
C2 O6 C17 . . 118.09(18) ?
C15 O7 C18 . . 118.02(17) ?
C23 O8 H8 . . 109.5 ?
C7 N1 C8 . . 120.99(16) ?
C7 N1 Mn1 . . 126.33(14) ?
C8 N1 Mn1 . . 112.66(12) ?
C10 N2 C9 . . 122.20(16) ?
C10 N2 Mn1 . . 125.41(12) ?
C9 N2 Mn1 . . 112.39(12) ?
O1 C1 C6 . . 124.27(17) ?
O1 C1 C2 . . 117.72(18) ?
C6 C1 C2 . . 118.01(18) ?
O6 C2 C3 . . 125.8(2) ?
O6 C2 C1 . . 113.84(17) ?
C3 C2 C1 . . 120.4(2) ?
C2 C3 C4 . . 120.8(2) ?
C2 C3 H3A . . 119.6 ?
C4 C3 H3A . . 119.6 ?
C5 C4 C3 . . 119.9(2) ?
C5 C4 H4 . . 120.0 ?
C3 C4 H4 . . 120.0 ?
C4 C5 C6 . . 121.3(2) ?
C4 C5 H5 . . 119.4 ?
C6 C5 H5 . . 119.4 ?
C5 C6 C1 . . 119.7(2) ?
C5 C6 C7 . . 117.6(2) ?
C1 C6 C7 . . 122.67(17) ?
N1 C7 C6 . . 125.66(18) ?
N1 C7 H7 . . 117.2 ?
C6 C7 H7 . . 117.2 ?
N1 C8 C9 . . 107.53(16) ?
N1 C8 H8A . . 110.2 ?
C9 C8 H8A . . 110.2 ?
N1 C8 H8B . . 110.2 ?
C9 C8 H8B . . 110.2 ?
H8A C8 H8B . . 108.5 ?
N2 C9 C8 . . 107.24(16) ?
N2 C9 H9A . . 110.3 ?
C8 C9 H9A . . 110.3 ?
N2 C9 H9B . . 110.3 ?
C8 C9 H9B . . 110.3 ?
H9A C9 H9B . . 108.5 ?
N2 C10 C11 . . 125.20(16) ?
N2 C10 H10 . . 117.4 ?
C11 C10 H10 . . 117.4 ?
C16 C11 C12 . . 119.61(18) ?
C16 C11 C10 . . 122.03(16) ?
C12 C11 C10 . . 118.25(17) ?
C13 C12 C11 . . 120.9(2) ?
C13 C12 H12 . . 119.6 ?
C11 C12 H12 . . 119.6 ?
C12 C13 C14 . . 120.26(19) ?
C12 C13 H13 . . 119.9 ?
C14 C13 H13 . . 119.9 ?
C15 C14 C13 . . 120.29(19) ?
C15 C14 H14 . . 119.9 ?
C13 C14 H14 . . 119.9 ?
O7 C15 C14 . . 125.68(17) ?
O7 C15 C16 . . 113.16(15) ?
C14 C15 C16 . . 121.16(18) ?
O2 C16 C11 . . 124.73(15) ?
O2 C16 C15 . . 117.41(15) ?
C11 C16 C15 . . 117.83(16) ?
O6 C17 H17A . . 109.5 ?
O6 C17 H17B . . 109.5 ?
H17A C17 H17B . . 109.5 ?
O6 C17 H17C . . 109.5 ?
H17A C17 H17C . . 109.5 ?
H17B C17 H17C . . 109.5 ?
O7 C18 H18A . . 109.5 ?
O7 C18 H18B . . 109.5 ?
H18A C18 H18B . . 109.5 ?
O7 C18 H18C . . 109.5 ?
H18A C18 H18C . . 109.5 ?
H18B C18 H18C . . 109.5 ?
O5 C19 O4 . . 124.60(18) ?
O5 C19 C20 . . 120.33(16) ?
O4 C19 C20 . . 115.06(16) ?
C25 C20 C21 . . 118.07(16) ?
C25 C20 C19 . . 122.08(16) ?
C21 C20 C19 . . 119.86(15) ?
C22 C21 C20 . . 121.03(16) ?
C22 C21 H21 . . 119.5 ?
C20 C21 H21 . . 119.5 ?
C21 C22 C23 . . 120.13(17) ?
C21 C22 H22 . . 119.9 ?
C23 C22 H22 . . 119.9 ?
O8 C23 C24 . . 123.75(16) ?
O8 C23 C22 . . 116.63(17) ?
C24 C23 C22 . . 119.62(16) ?
C23 C24 C25 . . 119.58(16) ?
C23 C24 H24 . . 120.2 ?
C25 C24 H24 . . 120.2 ?
C20 C25 C24 . . 121.55(16) ?
C20 C25 H25 . . 119.2 ?
C24 C25 H25 . . 119.2 ?

loop_
_geom_bond_atom_site_label_1
_geom_bond_atom_site_label_2
_geom_bond_site_symmetry_2
_geom_bond_distance
_geom_bond_publ_flag
Mn1 O2 . 1.8821(11) .
Mn1 O1 . 1.8848(12) .
Mn1 N1 . 1.9774(15) .
Mn1 N2 . 1.9930(14) .
Mn1 O4 . 2.1164(13) .
Mn1 O3 . 2.3257(12) .
O1 C1 . 1.318(2) ?
O2 C16 . 1.316(2) ?
O3 H1W . 0.8400 ?
O3 H2W . 0.8401 ?
O4 C19 . 1.253(2) ?
O5 C19 . 1.236(2) ?
O6 C2 . 1.366(3) ?
O6 C17 . 1.435(2) ?
O7 C15 . 1.366(2) ?
O7 C18 . 1.424(2) ?
O8 C23 . 1.358(2) ?
O8 H8 . 0.8400 ?
N1 C7 . 1.274(2) ?
N1 C8 . 1.474(2) ?
N2 C10 . 1.278(2) ?
N2 C9 . 1.470(2) ?
C1 C6 . 1.411(3) ?
C1 C2 . 1.416(3) ?
C2 C3 . 1.383(3) ?
C3 C4 . 1.393(4) ?
C3 H3A . 0.9500 ?
C4 C5 . 1.352(4) ?
C4 H4 . 0.9500 ?
C5 C6 . 1.410(3) ?
C5 H5 . 0.9500 ?
C6 C7 . 1.428(3) ?
C7 H7 . 0.9500 ?
C8 C9 . 1.507(3) ?
C8 H8A . 0.9900 ?
C8 H8B . 0.9900 ?
C9 H9A . 0.9900 ?
C9 H9B . 0.9900 ?
C10 C11 . 1.437(3) ?
C10 H10 . 0.9500 ?
C11 C16 . 1.407(2) ?
C11 C12 . 1.415(3) ?
C12 C13 . 1.359(3) ?
C12 H12 . 0.9500 ?
C13 C14 . 1.392(3) ?
C13 H13 . 0.9500 ?
C14 C15 . 1.372(3) ?
C14 H14 . 0.9500 ?
C15 C16 . 1.419(2) ?
C17 H17A . 0.9800 ?
C17 H17B . 0.9800 ?
C17 H17C . 0.9800 ?
C18 H18A . 0.9800 ?
C18 H18B . 0.9800 ?
C18 H18C . 0.9800 ?
C19 C20 . 1.509(2) ?
C20 C25 . 1.386(2) ?
C20 C21 . 1.394(2) ?
C21 C22 . 1.379(3) ?
C21 H21 . 0.9500 ?
C22 C23 . 1.391(3) ?
C22 H22 . 0.9500 ?
C23 C24 . 1.385(3) ?
C24 C25 . 1.387(3) ?
C24 H24 . 0.9500 ?
C25 H25 . 0.9500 ?

loop_
_geom_hbond_atom_site_label_D
_geom_hbond_atom_site_label_H
_geom_hbond_atom_site_label_A
_geom_hbond_site_symmetry_A
_geom_hbond_distance_DH
_geom_hbond_distance_HA
_geom_hbond_distance_DA
_geom_hbond_angle_DHA
O8 H8 O5 2_655 0.84 1.79 2.599(2) 160.5
O3 H2W O7 3_566 0.84 2.32 3.0025(19) 138.9
O3 H2W O2 3_566 0.84 2.11 2.8711(17) 149.7
O3 H1W O6 3_566 0.84 2.29 3.000(2) 142.4
O3 H1W O1 3_566 0.84 2.21 2.9475(18) 147.3

loop_
_geom_torsion_atom_site_label_1
_geom_torsion_atom_site_label_2
_geom_torsion_atom_site_label_3
_geom_torsion_atom_site_label_4
_geom_torsion_site_symmetry_1
_geom_torsion_site_symmetry_2
_geom_torsion_site_symmetry_3
_geom_torsion_site_symmetry_4
_geom_torsion
_geom_torsion_publ_flag
O2 Mn1 O1 C1 . . . . 167.31(14) ?
N1 Mn1 O1 C1 . . . . -8.07(15) ?
O4 Mn1 O1 C1 . . . . -102.08(15) ?
O3 Mn1 O1 C1 . . . . 76.83(14) ?
O1 Mn1 O2 C16 . . . . 162.00(13) ?
N2 Mn1 O2 C16 . . . . -23.80(14) ?
O4 Mn1 O2 C16 . . . . 63.46(14) ?
O3 Mn1 O2 C16 . . . . -106.88(13) ?
O2 Mn1 O4 C19 . . . . 140.4(2) ?
O1 Mn1 O4 C19 . . . . 46.2(2) ?
N1 Mn1 O4 C19 . . . . -46.3(2) ?
N2 Mn1 O4 C19 . . . . -128.6(2) ?
O1 Mn1 N1 C7 . . . . 6.06(17) ?
N2 Mn1 N1 C7 . . . . -168.52(17) ?
O4 Mn1 N1 C7 . . . . 104.73(16) ?
O3 Mn1 N1 C7 . . . . -84.86(16) ?
O1 Mn1 N1 C8 . . . . -172.39(13) ?
N2 Mn1 N1 C8 . . . . 13.03(13) ?
O4 Mn1 N1 C8 . . . . -73.72(13) ?
O3 Mn1 N1 C8 . . . . 96.69(13) ?
O2 Mn1 N2 C10 . . . . 17.80(15) ?
N1 Mn1 N2 C10 . . . . -166.21(16) ?
O4 Mn1 N2 C10 . . . . -72.14(15) ?
O3 Mn1 N2 C10 . . . . 108.09(15) ?
O2 Mn1 N2 C9 . . . . -162.63(13) ?
N1 Mn1 N2 C9 . . . . 13.36(13) ?
O4 Mn1 N2 C9 . . . . 107.43(13) ?
O3 Mn1 N2 C9 . . . . -72.34(13) ?
Mn1 O1 C1 C6 . . . . 5.9(3) ?
Mn1 O1 C1 C2 . . . . -174.29(12) ?
C17 O6 C2 C3 . . . . 7.6(3) ?
C17 O6 C2 C1 . . . . -172.48(17) ?
O1 C1 C2 O6 . . . . 0.6(2) ?
C6 C1 C2 O6 . . . . -179.62(16) ?
O1 C1 C2 C3 . . . . -179.53(17) ?
C6 C1 C2 C3 . . . . 0.3(3) ?
O6 C2 C3 C4 . . . . 178.98(19) ?
C1 C2 C3 C4 . . . . -0.9(3) ?
C2 C3 C4 C5 . . . . 1.0(3) ?
C3 C4 C5 C6 . . . . -0.4(3) ?
C4 C5 C6 C1 . . . . -0.2(3) ?
C4 C5 C6 C7 . . . . 178.7(2) ?
O1 C1 C6 C5 . . . . -179.94(17) ?
C2 C1 C6 C5 . . . . 0.2(3) ?
O1 C1 C6 C7 . . . . 1.3(3) ?
C2 C1 C6 C7 . . . . -178.54(17) ?
C8 N1 C7 C6 . . . . 176.51(19) ?
Mn1 N1 C7 C6 . . . . -1.8(3) ?
C5 C6 C7 N1 . . . . 177.95(19) ?
C1 C6 C7 N1 . . . . -3.2(3) ?
C7 N1 C8 C9 . . . . 145.79(18) ?
Mn1 N1 C8 C9 . . . . -35.67(19) ?
C10 N2 C9 C8 . . . . 143.81(18) ?
Mn1 N2 C9 C8 . . . . -35.78(19) ?
N1 C8 C9 N2 . . . . 45.1(2) ?
C9 N2 C10 C11 . . . . 174.25(17) ?
Mn1 N2 C10 C11 . . . . -6.2(3) ?
N2 C10 C11 C16 . . . . -7.3(3) ?
N2 C10 C11 C12 . . . . 176.57(18) ?
C16 C11 C12 C13 . . . . 0.2(3) ?
C10 C11 C12 C13 . . . . 176.4(2) ?
C11 C12 C13 C14 . . . . 0.0(3) ?
C12 C13 C14 C15 . . . . 0.2(3) ?
C18 O7 C15 C14 . . . . -3.6(3) ?
C18 O7 C15 C16 . . . . 177.24(18) ?
C13 C14 C15 O7 . . . . -179.66(19) ?
C13 C14 C15 C16 . . . . -0.6(3) ?
Mn1 O2 C16 C11 . . . . 18.7(2) ?
Mn1 O2 C16 C15 . . . . -163.44(12) ?
C12 C11 C16 O2 . . . . 177.39(17) ?
C10 C11 C16 O2 . . . . 1.3(3) ?
C12 C11 C16 C15 . . . . -0.5(3) ?
C10 C11 C16 C15 . . . . -176.59(16) ?
O7 C15 C16 O2 . . . . 1.9(2) ?
C14 C15 C16 O2 . . . . -177.34(17) ?
O7 C15 C16 C11 . . . . 179.91(15) ?
C14 C15 C16 C11 . . . . 0.7(3) ?
Mn1 O4 C19 O5 . . . . 21.3(3) ?
Mn1 O4 C19 C20 . . . . -159.68(14) ?
O5 C19 C20 C25 . . . . 14.1(3) ?
O4 C19 C20 C25 . . . . -164.99(17) ?
O5 C19 C20 C21 . . . . -165.88(18) ?
O4 C19 C20 C21 . . . . 15.1(2) ?
C25 C20 C21 C22 . . . . -0.8(3) ?
C19 C20 C21 C22 . . . . 179.17(17) ?
C20 C21 C22 C23 . . . . 1.5(3) ?
C21 C22 C23 O8 . . . . 179.52(17) ?
C21 C22 C23 C24 . . . . -0.9(3) ?
O8 C23 C24 C25 . . . . 179.18(16) ?
C22 C23 C24 C25 . . . . -0.4(3) ?
C21 C20 C25 C24 . . . . -0.5(3) ?
C19 C20 C25 C24 . . . . 179.53(15) ?
C23 C24 C25 C20 . . . . 1.1(3) ?
